data_4071580
loop_
_publ_author_name
'Calmuschi-Cula, Beatrice'
'Englert, Ulli'

_publ_section_title
;
 Orthoplatination of Primary Amines
;
_journal_issue 13
_journal_name_full Organometallics
_journal_page_first 3124
_journal_paper_doi 10.1021/om800238j
_journal_volume 27
_journal_year 2008
_chemical_absolute_configuration rm
_chemical_formula_sum 'C14 H16 F I N2 Pt'
_chemical_formula_weight 553.28
_chemical_name_systematic
; 
 ? 
;
_space_group_IT_number 80
_symmetry_cell_setting tetragonal
_symmetry_space_group_name_Hall 'I 4bw'
_symmetry_space_group_name_H-M 'I 41'
_atom_sites_solution_hydrogens geom
_atom_sites_solution_primary direct
_atom_sites_solution_secondary difmap
_audit_creation_method SHELXL-97
_cell_angle_alpha 90.00
_cell_angle_beta 90.00
_cell_angle_gamma 90.00
_cell_formula_units_Z 16
_cell_length_a 19.091(3)
_cell_length_b 19.091(3)
_cell_length_c 16.950(3)
_cell_measurement_reflns_used 8096
_cell_measurement_temperature 130(2)
_cell_measurement_theta_max 26.00
_cell_measurement_theta_min 1.51
_cell_volume 6177.7(18)
_computing_cell_refinement 'Bruker SAINT+ (1999)'
_computing_data_collection 'Bruker SMART (2001)'
_computing_data_reduction 'Bruker SAINT+'
_computing_molecular_graphics 'PLATON (1990)'
_computing_publication_material 'SHELXL-97 (Sheldrick, 1997)'
_computing_structure_refinement 'SHELXL-97 (Sheldrick, 1997)'
_computing_structure_solution 'SHELXS-97 (Sheldrick, 1997)'
_diffrn_ambient_temperature 130(2)
_diffrn_measured_fraction_theta_full .998
_diffrn_measured_fraction_theta_max .998
_diffrn_measurement_device_type 'Bruker SMART APEX CCD'
_diffrn_measurement_method '\w scans'
_diffrn_radiation_monochromator graphite
_diffrn_radiation_source 'fine-focus sealed tube'
_diffrn_radiation_type MoK\a
_diffrn_radiation_wavelength 0.71073
_diffrn_reflns_av_R_equivalents 0.0480
_diffrn_reflns_av_sigmaI/netI 0.0316
_diffrn_reflns_limit_h_max 23
_diffrn_reflns_limit_h_min -23
_diffrn_reflns_limit_k_max 23
_diffrn_reflns_limit_k_min -23
_diffrn_reflns_limit_l_max 20
_diffrn_reflns_limit_l_min -20
_diffrn_reflns_number 36320
_diffrn_reflns_theta_full 26.00
_diffrn_reflns_theta_max 26.00
_diffrn_reflns_theta_min 1.51
_diffrn_standards_decay_% 'no decay'
_diffrn_standards_interval_count 0
_diffrn_standards_interval_time 0
_diffrn_standards_number 0
_exptl_absorpt_coefficient_mu 11.083
_exptl_absorpt_correction_T_max 0.4037
_exptl_absorpt_correction_T_min 0.1357
_exptl_absorpt_correction_type multi-scan
_exptl_absorpt_process_details 'SADABS (1996)'
_exptl_crystal_colour 'light yellow'
_exptl_crystal_density_diffrn 2.379
_exptl_crystal_density_method 'not measured'
_exptl_crystal_description fragment
_exptl_crystal_F_000 4064
_exptl_crystal_size_max 0.30
_exptl_crystal_size_mid 0.10
_exptl_crystal_size_min 0.10
_refine_diff_density_max .973
_refine_diff_density_min -.460
_refine_diff_density_rms .118
_refine_ls_abs_structure_details 'Flack H D (1983), Acta Cryst. A39, 876-881'
_refine_ls_abs_structure_Flack 0.053(17)
_refine_ls_extinction_method none
_refine_ls_goodness_of_fit_ref 1.005
_refine_ls_hydrogen_treatment constr
_refine_ls_matrix_type full
_refine_ls_number_parameters 239
_refine_ls_number_reflns 6080
_refine_ls_number_restraints 25
_refine_ls_restrained_S_all 1.003
_refine_ls_R_factor_all 0.0367
_refine_ls_R_factor_gt 0.0311
_refine_ls_shift/su_max 0.001
_refine_ls_shift/su_mean 0.000
_refine_ls_structure_factor_coef Fsqd
_refine_ls_weighting_details 'calc w=1/[\s^2^(Fo^2^)+(0.0493P)^2^+13.8179P] where P=(Fo^2^+2Fc^2^)/3'
_refine_ls_weighting_scheme calc
_refine_ls_wR_factor_gt 0.0751
_refine_ls_wR_factor_ref 0.0782
_reflns_number_gt 5370
_reflns_number_total 6080
_reflns_threshold_expression >2sigma(I)
_cod_data_source_file om800238j-file003.cif
_cod_data_source_block 5c
_cod_depositor_comments
;
The following automatic conversions were performed:

'_symmetry_cell_setting' value 'Tetragonal' changed to 'tetragonal'
according to /home/saulius/struct/CIF-dictionaries/cif_core.dic
dictionary named 'cif_core.dic' version 2.4.1 from 2010-06-29.

Automatic conversion script
Id: cif_fix_values 1715 2011-07-08 13:25:40Z adriana 
;
_cod_original_cell_volume 6177.7(16)
_cod_original_sg_symbol_H-M I41
_cod_database_code 4071580

loop_
_symmetry_equiv_pos_as_xyz
'x, y, z'
'-y, x+1/2, z+1/4'
'-x+1/2, -y+1/2, z+1/2'
'y+1/2, -x, z+3/4'
'x+1/2, y+1/2, z+1/2'
'-y+1/2, x+1, z+3/4'
'-x+1, -y+1, z+1'
'y+1, -x+1/2, z+5/4'

loop_
_atom_site_label
_atom_site_type_symbol
_atom_site_fract_x
_atom_site_fract_y
_atom_site_fract_z
_atom_site_U_iso_or_equiv
_atom_site_adp_type
_atom_site_occupancy
_atom_site_symmetry_multiplicity
_atom_site_calc_flag
_atom_site_refinement_flags
Pt1 Pt 0.39505(3) 0.49666(3) 0.140075(16) 0.01875(7) Uani 1 1 d D
I1 I 0.37803(5) 0.58885(5) 0.02096(6) 0.02734(9) Uani 1 1 d D
F1 F 0.4465(5) 0.3790(5) 0.4258(5) 0.0472(8) Uani 1 1 d D
N1 N 0.4276(6) 0.4179(5) 0.0665(6) 0.0214(8) Uani 1 1 d D
H1A H 0.4087 0.4249 0.0153 0.028 Uiso 1 1 calc R
H1B H 0.4772 0.4183 0.0626 0.028 Uiso 1 1 calc R
N2 N 0.3600(5) 0.5676(5) 0.2206(6) 0.0215(8) Uani 1 1 d D
C1 C 0.4442(6) 0.2879(5) 0.0594(6) 0.037(2) Uani 1 1 d .
H1C H 0.4927 0.2883 0.0783 0.048 Uiso 1 1 calc R
H1D H 0.4436 0.2945 0.0020 0.048 Uiso 1 1 calc R
H1E H 0.4223 0.2430 0.0726 0.048 Uiso 1 1 calc R
C2 C 0.4032(5) 0.3477(6) 0.0990(6) 0.0196(15) Uani 1 1 d D
H2 H 0.3533 0.3419 0.0871 0.026 Uiso 1 1 calc R
C3 C 0.4123(5) 0.3527(5) 0.1873(6) 0.0187(13) Uani 1 1 d D
C4 C 0.4278(6) 0.2962(6) 0.2379(7) 0.0279(14) Uani 1 1 d D
H4 H 0.4321 0.2493 0.2150 0.036 Uiso 1 1 calc R
C5 C 0.4372(7) 0.3037(7) 0.3190(8) 0.0318(14) Uani 1 1 d D
H5 H 0.4458 0.2633 0.3534 0.041 Uiso 1 1 calc R
C6 C 0.4337(8) 0.3709(6) 0.3483(6) 0.0308(12) Uani 1 1 d D
C7 C 0.4225(7) 0.4296(7) 0.3006(7) 0.0280(10) Uani 1 1 d D
H7 H 0.4232 0.4766 0.3238 0.036 Uiso 1 1 calc R
C8 C 0.4105(6) 0.4212(5) 0.2198(6) 0.0220(9) Uani 1 1 d D
C9 C 0.2948(7) 0.5621(7) 0.2515(8) 0.0258(12) Uani 1 1 d D
H9 H 0.2657 0.5226 0.2347 0.034 Uiso 1 1 calc R
C10 C 0.2665(6) 0.6091(6) 0.3056(8) 0.0284(14) Uani 1 1 d D
H10 H 0.2191 0.6028 0.3266 0.037 Uiso 1 1 calc R
C11 C 0.3079(6) 0.6650(6) 0.3289(8) 0.0244(12) Uani 1 1 d D
C12 C 0.3750(6) 0.6716(6) 0.2981(8) 0.0282(11) Uani 1 1 d D
H12 H 0.4053 0.7104 0.3148 0.037 Uiso 1 1 calc R
C13 C 0.3988(7) 0.6228(6) 0.2436(8) 0.0284(11) Uani 1 1 d D
H13 H 0.4457 0.6288 0.2211 0.037 Uiso 1 1 calc R
C14 C 0.2822(7) 0.7175(7) 0.3916(8) 0.0316(19) Uani 1 1 d .
H14A H 0.2317 0.7250 0.3853 0.041 Uiso 1 1 calc R
H14B H 0.3068 0.7621 0.3850 0.041 Uiso 1 1 calc R
H14C H 0.2916 0.6987 0.4443 0.041 Uiso 1 1 calc R
Pt2 Pt 0.10603(3) 0.50380(3) 0.479134(16) 0.01875(7) Uani 1 1 d D
I2 I 0.12408(5) 0.41041(5) 0.59762(5) 0.02734(9) Uani 1 1 d D
F2 F 0.0553(5) 0.6219(5) 0.1941(5) 0.0472(8) Uani 1 1 d D
N3 N 0.0677(6) 0.5782(5) 0.5538(6) 0.0214(8) Uani 1 1 d D
H3A H 0.0194 0.5695 0.5629 0.028 Uiso 1 1 calc R
H3B H 0.0914 0.5749 0.6030 0.028 Uiso 1 1 calc R
N4 N 0.1438(5) 0.4325(5) 0.3999(6) 0.0215(8) Uani 1 1 d D
C15 C 0.1465(5) 0.6819(5) 0.5524(5) 0.0292(19) Uani 1 1 d .
H15A H 0.1450 0.6857 0.6100 0.038 Uiso 1 1 calc R
H15B H 0.1529 0.7286 0.5294 0.038 Uiso 1 1 calc R
H15C H 0.1856 0.6517 0.5368 0.038 Uiso 1 1 calc R
C16 C 0.0764(5) 0.6498(6) 0.5220(6) 0.0196(15) Uani 1 1 d D
H16 H 0.0375 0.6789 0.5408 0.026 Uiso 1 1 calc R
C17 C 0.0724(5) 0.6453(5) 0.4334(6) 0.0187(13) Uani 1 1 d D
C18 C 0.0602(6) 0.7036(6) 0.3874(7) 0.0279(14) Uani 1 1 d D
H18 H 0.0562 0.7499 0.4119 0.036 Uiso 1 1 calc R
C19 C 0.0537(7) 0.6963(7) 0.3060(8) 0.0318(14) Uani 1 1 d D
H19 H 0.0434 0.7369 0.2726 0.041 Uiso 1 1 calc R
C20 C 0.0621(8) 0.6303(6) 0.2735(6) 0.0308(12) Uani 1 1 d D
C21 C 0.0798(7) 0.5705(7) 0.3176(7) 0.0280(10) Uani 1 1 d D
H21 H 0.0878 0.5252 0.2920 0.036 Uiso 1 1 calc R
C22 C 0.0857(6) 0.5780(5) 0.3995(6) 0.0220(9) Uani 1 1 d D
C23 C 0.1047(7) 0.3794(6) 0.3743(8) 0.0284(11) Uani 1 1 d D
H23 H 0.0559 0.3762 0.3917 0.037 Uiso 1 1 calc R
C24 C 0.1308(6) 0.3284(6) 0.3238(8) 0.0282(11) Uani 1 1 d D
H24 H 0.1002 0.2900 0.3067 0.037 Uiso 1 1 calc R
C25 C 0.1991(6) 0.3308(6) 0.2972(8) 0.0244(12) Uani 1 1 d D
C26 C 0.2380(6) 0.3868(6) 0.3230(8) 0.0284(14) Uani 1 1 d D
H26 H 0.2862 0.3918 0.3040 0.037 Uiso 1 1 calc R
C27 C 0.2115(7) 0.4370(6) 0.3752(8) 0.0258(12) Uani 1 1 d D
H27 H 0.2415 0.4752 0.3940 0.034 Uiso 1 1 calc R
C28 C 0.2296(7) 0.2771(7) 0.2436(8) 0.0316(19) Uani 1 1 d .
H28A H 0.2192 0.2896 0.1888 0.041 Uiso 1 1 calc R
H28B H 0.2092 0.2312 0.2556 0.041 Uiso 1 1 calc R
H28C H 0.2805 0.2752 0.2512 0.041 Uiso 1 1 calc R

loop_
_atom_site_aniso_label
_atom_site_aniso_U_11
_atom_site_aniso_U_22
_atom_site_aniso_U_33
_atom_site_aniso_U_23
_atom_site_aniso_U_13
_atom_site_aniso_U_12
Pt1 0.01926(10) 0.01844(10) 0.01854(10) -0.00096(6) 0.00098(6) -0.00101(6)
I1 0.03191(17) 0.02616(16) 0.02395(16) 0.00359(11) 0.00065(12) 0.00227(12)
F1 0.054(2) 0.064(2) 0.0243(15) 0.0144(14) -0.0068(14) -0.0124(17)
N1 0.026(2) 0.0202(19) 0.0179(17) -0.0016(15) 0.0032(15) 0.0006(16)
N2 0.022(2) 0.0203(18) 0.0220(18) 0.0004(14) -0.0006(15) -0.0009(15)
C1 0.053(6) 0.019(4) 0.039(5) -0.010(4) 0.008(5) 0.003(4)
C2 0.012(4) 0.019(2) 0.028(3) -0.0013(19) 0.004(3) -0.001(3)
C3 0.006(4) 0.023(2) 0.027(2) 0.0012(18) 0.001(2) 0.000(2)
C4 0.020(4) 0.026(3) 0.037(3) 0.002(2) 0.001(3) 0.001(2)
C5 0.023(3) 0.039(3) 0.033(3) 0.018(2) -0.003(2) -0.005(2)
C6 0.028(3) 0.046(3) 0.018(2) 0.011(2) -0.0032(19) -0.008(2)
C7 0.023(2) 0.036(3) 0.026(2) 0.004(2) 0.0009(18) -0.004(2)
C8 0.015(2) 0.026(2) 0.025(2) 0.0073(18) -0.0005(17) -0.0042(17)
C9 0.023(3) 0.027(2) 0.028(3) -0.001(2) 0.002(2) -0.008(2)
C10 0.022(2) 0.033(3) 0.030(3) 0.001(2) 0.009(2) 0.001(2)
C11 0.026(3) 0.026(3) 0.021(3) 0.001(2) -0.003(2) 0.003(2)
C12 0.026(3) 0.027(2) 0.031(2) -0.003(2) 0.001(2) -0.006(2)
C13 0.020(2) 0.033(3) 0.033(3) -0.004(2) 0.0040(19) -0.0053(19)
C14 0.028(4) 0.044(4) 0.023(5) -0.008(3) -0.001(3) 0.009(3)
Pt2 0.01926(10) 0.01844(10) 0.01854(10) -0.00096(6) 0.00098(6) -0.00101(6)
I2 0.03191(17) 0.02616(16) 0.02395(16) 0.00359(11) 0.00065(12) 0.00227(12)
F2 0.054(2) 0.064(2) 0.0243(15) 0.0144(14) -0.0068(14) -0.0124(17)
N3 0.026(2) 0.0202(19) 0.0179(17) -0.0016(15) 0.0032(15) 0.0006(16)
N4 0.022(2) 0.0203(18) 0.0220(18) 0.0004(14) -0.0006(15) -0.0009(15)
C15 0.038(5) 0.025(4) 0.025(4) -0.001(4) -0.002(4) -0.008(4)
C16 0.012(4) 0.019(2) 0.028(3) -0.0013(19) 0.004(3) -0.001(3)
C17 0.006(4) 0.023(2) 0.027(2) 0.0012(18) 0.001(2) 0.000(2)
C18 0.020(4) 0.026(3) 0.037(3) 0.002(2) 0.001(3) 0.001(2)
C19 0.023(3) 0.039(3) 0.033(3) 0.018(2) -0.003(2) -0.005(2)
C20 0.028(3) 0.046(3) 0.018(2) 0.011(2) -0.0032(19) -0.008(2)
C21 0.023(2) 0.036(3) 0.026(2) 0.004(2) 0.0009(18) -0.004(2)
C22 0.015(2) 0.026(2) 0.025(2) 0.0073(18) -0.0005(17) -0.0042(17)
C23 0.020(2) 0.033(3) 0.033(3) -0.004(2) 0.0040(19) -0.0053(19)
C24 0.026(3) 0.027(2) 0.031(2) -0.003(2) 0.001(2) -0.006(2)
C25 0.026(3) 0.026(3) 0.021(3) 0.001(2) -0.003(2) 0.003(2)
C26 0.022(2) 0.033(3) 0.030(3) 0.001(2) 0.009(2) 0.001(2)
C27 0.023(3) 0.027(2) 0.028(3) -0.001(2) 0.002(2) -0.008(2)
C28 0.028(4) 0.044(4) 0.023(5) -0.008(3) -0.001(3) 0.009(3)

loop_
_atom_type_symbol
_atom_type_description
_atom_type_scat_dispersion_real
_atom_type_scat_dispersion_imag
_atom_type_scat_source
C C .0033 .0016 'International Tables Vol C Tables 4.2.6.8 and 6.1.1.4'
H H .0000 .0000 'International Tables Vol C Tables 4.2.6.8 and 6.1.1.4'
F F .0171 .0103 'International Tables Vol C Tables 4.2.6.8 and 6.1.1.4'
I I -.4742 1.8119 'International Tables Vol C Tables 4.2.6.8 and 6.1.1.4'
N N .0061 .0033 'International Tables Vol C Tables 4.2.6.8 and 6.1.1.4'
Pt Pt -1.7033 8.3905 'International Tables Vol C Tables 4.2.6.8 and 6.1.1.4'

loop_
_geom_angle_atom_site_label_1
_geom_angle_atom_site_label_2
_geom_angle_atom_site_label_3
_geom_angle
C22 Pt2 N3 81.7(4)
C22 Pt2 N4 95.6(5)
N3 Pt2 N4 177.2(4)
C22 Pt2 I2 173.9(3)
N3 Pt2 I2 92.5(3)
N4 Pt2 I2 90.2(3)
C16 N3 Pt2 112.2(7)
C16 N3 H3A 109.2
Pt2 N3 H3A 109.2
C16 N3 H3B 109.2
Pt2 N3 H3B 109.2
H3A N3 H3B 107.9
C23 N4 C27 118.7(9)
C23 N4 Pt2 121.6(8)
C27 N4 Pt2 119.6(8)
N4 C23 C24 122.3(11)
N4 C23 H23 118.9
C24 C23 H23 118.9
C25 C24 C23 121.1(12)
C25 C24 H24 119.4
C23 C24 H24 119.4
C26 C25 C24 115.6(11)
C26 C25 C28 121.3(11)
C24 C25 C28 123.1(11)
C25 C26 C27 122.6(11)
C25 C26 H26 118.7
C27 C26 H26 118.7
N4 C27 C26 119.6(11)
N4 C27 H27 120.2
C26 C27 H27 120.2
C25 C28 H28A 109.5
C25 C28 H28B 109.5
H28A C28 H28B 109.5
C25 C28 H28C 109.5
H28A C28 H28C 109.5
H28B C28 H28C 109.5
N3 C16 C17 107.8(9)
N3 C16 C15 109.8(8)
C17 C16 C15 113.3(8)
N3 C16 H16 108.7
C17 C16 H16 108.7
C15 C16 H16 108.7
C16 C15 H15A 109.5
C16 C15 H15B 109.5
H15A C15 H15B 109.5
C16 C15 H15C 109.5
H15A C15 H15C 109.5
H15B C15 H15C 109.5
C22 C21 C20 117.6(11)
C22 C21 H21 121.2
C20 C21 H21 121.2
C21 C22 C17 118.6(9)
C21 C22 Pt2 127.8(8)
C17 C22 Pt2 113.5(7)
C18 C17 C22 121.8(10)
C18 C17 C16 121.7(10)
C22 C17 C16 116.4(9)
C17 C18 C19 119.7(12)
C17 C18 H18 120.2
C19 C18 H18 120.2
C20 C19 C18 118.4(12)
C20 C19 H19 120.8
C18 C19 H19 120.8
F2 C20 C19 119.3(11)
F2 C20 C21 116.9(11)
C19 C20 C21 123.7(11)
C8 Pt1 N2 94.3(5)
C8 Pt1 N1 80.6(4)
N2 Pt1 N1 174.5(4)
C8 Pt1 I1 174.1(3)
N2 Pt1 I1 91.6(3)
N1 Pt1 I1 93.4(3)
C13 N2 C9 116.9(9)
C13 N2 Pt1 122.4(8)
C9 N2 Pt1 120.7(8)
C2 N1 Pt1 109.5(7)
C2 N1 H1A 109.8
Pt1 N1 H1A 109.8
C2 N1 H1B 109.8
Pt1 N1 H1B 109.8
H1A N1 H1B 108.2
N2 C9 C10 124.2(11)
N2 C9 H9 117.9
C10 C9 H9 117.9
C11 C10 C9 117.6(11)
C11 C10 H10 121.2
C9 C10 H10 121.2
C10 C11 C12 119.2(11)
C10 C11 C14 121.1(11)
C12 C11 C14 119.6(11)
C13 C12 C11 119.4(12)
C13 C12 H12 120.3
C11 C12 H12 120.3
N2 C13 C12 122.6(11)
N2 C13 H13 118.7
C12 C13 H13 118.7
C11 C14 H14A 109.5
C11 C14 H14B 109.5
H14A C14 H14B 109.5
C11 C14 H14C 109.5
H14A C14 H14C 109.5
H14B C14 H14C 109.5
F1 C6 C5 116.7(11)
F1 C6 C7 120.0(11)
C5 C6 C7 123.1(11)
C2 C1 H1C 109.5
C2 C1 H1D 109.5
H1C C1 H1D 109.5
C2 C1 H1E 109.5
H1C C1 H1E 109.5
H1D C1 H1E 109.5
C6 C7 C8 120.0(11)
C6 C7 H7 120.0
C8 C7 H7 120.0
C7 C8 C3 118.8(9)
C7 C8 Pt1 127.2(8)
C3 C8 Pt1 113.9(7)
C4 C3 C8 118.2(9)
C4 C3 C2 125.5(10)
C8 C3 C2 116.1(9)
C5 C4 C3 123.4(12)
C5 C4 H4 118.3
C3 C4 H4 118.3
C6 C5 C4 116.3(12)
C6 C5 H5 121.8
C4 C5 H5 121.8
C3 C2 N1 105.5(9)
C3 C2 C1 114.9(9)
N1 C2 C1 109.9(8)
C3 C2 H2 108.8
N1 C2 H2 108.8
C1 C2 H2 108.8

loop_
_geom_bond_atom_site_label_1
_geom_bond_atom_site_label_2
_geom_bond_distance
Pt2 C22 1.996(9)
Pt2 N3 2.038(8)
Pt2 N4 2.044(8)
Pt2 I2 2.7075(11)
F2 C20 1.362(10)
N3 C16 1.479(14)
N3 H3A 0.9500
N3 H3B 0.9500
N4 C23 1.330(16)
N4 C27 1.361(15)
C23 C24 1.390(11)
C23 H23 0.9800
C24 C25 1.380(10)
C24 H24 0.9800
C25 C26 1.372(11)
C25 C28 1.487(16)
C26 C27 1.400(11)
C26 H26 0.9800
C27 H27 0.9800
C28 H28A 0.9801
C28 H28B 0.9801
C28 H28C 0.9801
C16 C17 1.505(11)
C16 C15 1.561(12)
C16 H16 0.9800
C15 H15A 0.9801
C15 H15B 0.9801
C15 H15C 0.9801
C21 C22 1.399(11)
C21 C20 1.407(11)
C21 H21 0.9800
C22 C17 1.430(11)
C17 C18 1.379(11)
C18 C19 1.392(11)
C18 H18 0.9800
C19 C20 1.386(12)
C19 H19 0.9800
Pt1 C8 1.997(9)
Pt1 N2 2.035(8)
Pt1 N1 2.050(8)
Pt1 I1 2.6981(11)
F1 C6 1.346(10)
N2 C13 1.347(15)
N2 C9 1.355(15)
N1 C2 1.521(14)
N1 H1A 0.9500
N1 H1B 0.9500
C9 C10 1.393(11)
C9 H9 0.9800
C10 C11 1.385(10)
C10 H10 0.9800
C11 C12 1.390(11)
C11 C14 1.540(17)
C12 C13 1.388(11)
C12 H12 0.9800
C13 H13 0.9800
C14 H14A 0.9801
C14 H14B 0.9801
C14 H14C 0.9801
C6 C5 1.378(12)
C6 C7 1.397(11)
C1 C2 1.537(13)
C1 H1C 0.9801
C1 H1D 0.9801
C1 H1E 0.9801
C7 C8 1.399(11)
C7 H7 0.9800
C8 C3 1.420(11)
C3 C4 1.409(11)
C3 C2 1.510(11)
C4 C5 1.394(12)
C4 H4 0.9800
C5 H5 0.9800
C2 H2 0.9800
